data_7028092
loop_
_publ_author_name
'Maclagan, Robert G. A. R.'
'NieuwenhuyzenCuthbert J.Wilkins, Mark'
'Williamson, Bryce E.'

_publ_section_title
;
 Structural study of the cyclic chlorosiloxanes and
 chlorosilathianes&#x200A;&#x2020;
;
_journal_issue 16
_journal_name_full 'Journal of the Chemical Society, Dalton Transactions'
_journal_page_first 2697
_journal_paper_doi 10.1039/a802753f
_journal_year 1998
_chemical_formula_sum 'Cl6 O3 Si3'
_chemical_formula_weight 344.97
_chemical_name_systematic
;
 ?
;
_space_group_IT_number 2
_symmetry_space_group_name_Hall '-P 1'
_symmetry_space_group_name_H-M 'P -1'
_atom_sites_solution_hydrogens geom
_atom_sites_solution_primary direct
_atom_sites_solution_secondary difmap
_audit_creation_method SHELXL
_cell_angle_alpha 77.77(5)
_cell_angle_beta 77.58(3)
_cell_angle_gamma 72.93(4)
_cell_formula_units_Z 2
_cell_length_a 6.388(2)
_cell_length_b 8.646(5)
_cell_length_c 11.155(4)
_cell_measurement_temperature 130(2)
_cell_volume 567.8(5)
_computing_structure_refinement 'SHELXL-93 (Sheldrick, 1993)'
_computing_structure_solution 'SHELXS-86 (Sheldrick, 1990)'
_diffrn_ambient_temperature 130(2)
_diffrn_radiation_monochromator graphite
_diffrn_radiation_source 'fine-focus sealed tube'
_diffrn_radiation_type MoK\a
_diffrn_radiation_wavelength 0.71073
_diffrn_reflns_av_R_equivalents 0.0326
_diffrn_reflns_av_sigmaI/netI 0.0126
_diffrn_reflns_limit_h_max 7
_diffrn_reflns_limit_h_min 0
_diffrn_reflns_limit_k_max 10
_diffrn_reflns_limit_k_min -9
_diffrn_reflns_limit_l_max 13
_diffrn_reflns_limit_l_min -12
_diffrn_reflns_number 2156
_diffrn_reflns_theta_max 25.00
_diffrn_reflns_theta_min 2.50
_exptl_absorpt_coefficient_mu 1.795
_exptl_crystal_density_diffrn 2.018
_exptl_crystal_F_000 336
_exptl_crystal_size_max 1.02
_exptl_crystal_size_mid 1.01
_exptl_crystal_size_min 0.68
_refine_diff_density_max 0.594
_refine_diff_density_min -0.385
_refine_diff_density_rms 0.093
_refine_ls_extinction_method none
_refine_ls_goodness_of_fit_all 1.109
_refine_ls_goodness_of_fit_obs 1.111
_refine_ls_matrix_type full
_refine_ls_number_parameters 109
_refine_ls_number_reflns 1960
_refine_ls_number_restraints 0
_refine_ls_restrained_S_all 1.121
_refine_ls_restrained_S_obs 1.111
_refine_ls_R_factor_all 0.0360
_refine_ls_R_factor_obs 0.0334
_refine_ls_shift/esd_max 0.000
_refine_ls_shift/esd_mean 0.000
_refine_ls_structure_factor_coef Fsqd
_refine_ls_weighting_details 'w=1/[\s^2^(Fo^2^)+(0.0575P)^2^+0.5715P] where P=(Fo^2^+2Fc^2^)/3'
_refine_ls_weighting_scheme calc
_refine_ls_wR_factor_all 0.0937
_refine_ls_wR_factor_obs 0.0897
_reflns_number_observed 1836
_reflns_number_total 1962
_reflns_observed_criterion >2sigma(I)
_cod_data_source_file f802753sup1.cif
_cod_data_source_block trim
_cod_depositor_comments
;
The following automatic conversions were performed:

'_refine_ls_weighting_scheme' value 'calc
w=1/[\s^2^(Fo^2^)+(0.0575P)^2^+0.5715P] where P=(Fo^2^+2Fc^2^)/3' was
changed to 'calc'. New tag '_refine_ls_weighting_details' was
created. The value of the new tag was set to
'w=1/[\s^2^(Fo^2^)+(0.0575P)^2^+0.5715P] where P=(Fo^2^+2Fc^2^)/3'.

Automatic conversion script
Id: cif_fix_values 3143 2015-03-26 13:38:13Z robertas 
;
_cod_original_cell_volume 567.8(4)
_cod_database_code 7028092

loop_
_symmetry_equiv_pos_as_xyz
'x, y, z'
'-x, -y, -z'

loop_
_atom_site_aniso_label
_atom_site_aniso_U_11
_atom_site_aniso_U_22
_atom_site_aniso_U_33
_atom_site_aniso_U_23
_atom_site_aniso_U_13
_atom_site_aniso_U_12
Cl11 0.0432(5) 0.0296(4) 0.0318(4) -0.0101(3) -0.0065(3) -0.0037(3)
Cl32 0.0299(4) 0.0377(4) 0.0296(4) -0.0053(3) -0.0021(3) -0.0124(3)
Cl31 0.0317(4) 0.0288(4) 0.0315(4) -0.0037(3) -0.0058(3) -0.0016(3)
Cl21 0.0335(4) 0.0353(4) 0.0367(4) -0.0045(3) -0.0139(3) -0.0077(3)
Cl22 0.0333(4) 0.0436(5) 0.0281(4) -0.0088(3) 0.0015(3) -0.0156(3)
Si3 0.0303(4) 0.0181(4) 0.0175(4) -0.0032(3) -0.0046(3) -0.0081(3)
Si2 0.0314(4) 0.0219(4) 0.0159(4) -0.0029(3) -0.0057(3) -0.0104(3)
Si1 0.0369(5) 0.0193(4) 0.0187(4) -0.0041(3) -0.0078(3) -0.0101(3)
O12 0.0524(14) 0.0215(11) 0.0209(11) -0.0006(8) -0.0110(9) -0.0152(9)
O13 0.0496(13) 0.0233(11) 0.0196(10) -0.0015(8) -0.0093(9) -0.0156(9)
Cl12 0.0376(4) 0.0361(4) 0.0370(4) -0.0057(3) -0.0112(3) -0.0136(3)
O23 0.0441(12) 0.0217(10) 0.0196(10) -0.0046(8) -0.0085(8) -0.0128(9)

loop_
_atom_site_label
_atom_site_type_symbol
_atom_site_fract_x
_atom_site_fract_y
_atom_site_fract_z
_atom_site_U_iso_or_equiv
_atom_site_thermal_displace_type
_atom_site_occupancy
_atom_site_calc_flag
Cl11 Cl 0.30332(14) -0.00514(9) 0.37603(7) 0.0352(2) Uani 1 d
Cl32 Cl 0.22333(12) -0.55893(9) 0.37688(7) 0.0321(2) Uani 1 d
Cl31 Cl 0.76267(12) -0.69922(9) 0.32801(7) 0.0321(2) Uani 1 d
Cl21 Cl 0.23490(13) -0.18315(10) -0.01189(7) 0.0343(2) Uani 1 d
Cl22 Cl 0.77655(13) -0.30036(10) -0.07505(7) 0.0343(2) Uani 1 d
Si3 Si 0.50888(13) -0.50342(9) 0.29735(7) 0.0214(2) Uani 1 d
Si2 Si 0.51438(13) -0.27131(9) 0.06097(7) 0.0220(2) Uani 1 d
Si1 Si 0.54967(14) -0.17023(9) 0.29202(7) 0.0237(2) Uani 1 d
O12 O 0.5306(4) -0.1469(2) 0.1468(2) 0.0300(5) Uani 1 d
O13 O 0.5320(4) -0.3533(2) 0.3544(2) 0.0292(5) Uani 1 d
Cl12 Cl 0.84145(13) -0.14182(10) 0.30870(7) 0.0352(2) Uani 1 d
O23 O 0.5123(4) -0.4451(2) 0.1493(2) 0.0268(5) Uani 1 d

loop_
_atom_type_symbol
_atom_type_description
_atom_type_scat_dispersion_real
_atom_type_scat_dispersion_imag
_atom_type_scat_source
O O 0.0106 0.0060 'International Tables Vol C Tables 4.2.6.8 and 6.1.1.4'
Si Si 0.0817 0.0704 'International Tables Vol C Tables 4.2.6.8 and 6.1.1.4'
Cl Cl 0.1484 0.1585 'International Tables Vol C Tables 4.2.6.8 and 6.1.1.4'

loop_
_geom_angle_atom_site_label_1
_geom_angle_atom_site_label_2
_geom_angle_atom_site_label_3
_geom_angle
O13 Si3 O23 107.79(11)
O13 Si3 Cl32 109.66(10)
O23 Si3 Cl32 110.00(9)
O13 Si3 Cl31 109.85(10)
O23 Si3 Cl31 109.87(10)
Cl32 Si3 Cl31 109.65(6)
O23 Si2 O12 107.45(11)
O23 Si2 Cl22 109.71(10)
O12 Si2 Cl22 110.12(10)
O23 Si2 Cl21 109.85(9)
O12 Si2 Cl21 109.85(10)
Cl22 Si2 Cl21 109.83(6)
O13 Si1 O12 107.60(11)
O13 Si1 Cl11 110.04(10)
O12 Si1 Cl11 110.04(10)
O13 Si1 Cl12 109.82(10)
O12 Si1 Cl12 110.04(10)
Cl11 Si1 Cl12 109.28(6)
Si1 O12 Si2 132.45(13)
Si1 O13 Si3 132.24(13)
Si2 O23 Si3 132.20(13)

loop_
_geom_bond_atom_site_label_1
_geom_bond_atom_site_label_2
_geom_bond_distance
Cl11 Si1 2.001(2)
Cl32 Si3 1.9955(13)
Cl31 Si3 1.998(2)
Cl21 Si2 1.9979(13)
Cl22 Si2 1.9978(14)
Si3 O13 1.617(2)
Si3 O23 1.619(2)
Si2 O23 1.615(2)
Si2 O12 1.622(2)
Si1 O13 1.615(2)
Si1 O12 1.616(2)
Si1 Cl12 2.0016(13)
